data_2213063
loop_
_publ_author_name
'Ling Xie'
'Gang Liu'
'Yan Wang'
'Ji-De Wang'

_publ_section_title
;
 2-(Quinoxalin-2-yl)-1-[2-(quinoxalin-2-yl)methyl]-1<i>H</i>-benzimidazole
;
_journal_coeditor_code XU2211
_journal_issue 4
_journal_name_full 'Acta Crystallographica Section E'
_journal_page_first o1708
_journal_page_last o1709
_journal_paper_doi 10.1107/S1600536807010240
_journal_volume 63
_journal_year 2007
_chemical_formula_iupac 'C24 H16 N6'
_chemical_formula_moiety 'C24 H16 N6'
_chemical_formula_sum 'C24 H16 N6'
_chemical_formula_weight 388.43
_chemical_melting_point 511
_chemical_name_systematic
;
2-(Quinoxalin-2-yl)-1-[2-(quinoxalin-2-yl)methyl]-1H-benzimidazole
;
_space_group_IT_number 2
_symmetry_cell_setting triclinic
_symmetry_space_group_name_Hall '-P 1'
_symmetry_space_group_name_H-M 'P -1'
_atom_sites_solution_hydrogens geom
_atom_sites_solution_primary direct
_atom_sites_solution_secondary difmap
_audit_creation_method SHELXL-97
_cell_angle_alpha 114.2350(10)
_cell_angle_beta 92.859(2)
_cell_angle_gamma 96.397(2)
_cell_formula_units_Z 2
_cell_length_a 6.8336(3)
_cell_length_b 11.2430(6)
_cell_length_c 13.2527(9)
_cell_measurement_reflns_used 7800
_cell_measurement_temperature 153(2)
_cell_measurement_theta_max 27.4
_cell_measurement_theta_min 3.0
_cell_volume 917.54(9)
_computing_cell_refinement RAPID-AUTO
_computing_data_collection 'RAPID-AUTO (Rigaku, 2004)'
_computing_data_reduction RAPID-AUTO
_computing_molecular_graphics 'ORTEP-3 (Farrugia, 1997)'
_computing_publication_material 'WinGX (Farrugia, 1999)'
_computing_structure_refinement 'SHELXL97 (Sheldrick, 1997)'
_computing_structure_solution 'SHELXS97 (Sheldrick, 1997)'
_diffrn_ambient_temperature 153(2)
_diffrn_measured_fraction_theta_full 0.99
_diffrn_measured_fraction_theta_max 0.99
_diffrn_measurement_device_type 'Rigaku R-AXIS SPIDER IP'
_diffrn_measurement_method \w
_diffrn_radiation_monochromator graphite
_diffrn_radiation_source 'fine-focus sealed tube'
_diffrn_radiation_type MoK\a
_diffrn_radiation_wavelength 0.71073
_diffrn_reflns_av_R_equivalents 0.013
_diffrn_reflns_av_sigmaI/netI 0.017
_diffrn_reflns_limit_h_max 8
_diffrn_reflns_limit_h_min -8
_diffrn_reflns_limit_k_max 14
_diffrn_reflns_limit_k_min -14
_diffrn_reflns_limit_l_max 17
_diffrn_reflns_limit_l_min -17
_diffrn_reflns_number 9088
_diffrn_reflns_theta_full 27.5
_diffrn_reflns_theta_max 27.5
_diffrn_reflns_theta_min 3.0
_diffrn_standards_interval_count 0
_diffrn_standards_interval_time 0
_diffrn_standards_number 0
_exptl_absorpt_coefficient_mu 0.088
_exptl_absorpt_correction_type none
_exptl_absorpt_process_details
;
;
_exptl_crystal_colour 'light yellow'
_exptl_crystal_density_diffrn 1.406
_exptl_crystal_density_method 'not measured'
_exptl_crystal_description needle
_exptl_crystal_F_000 404
_exptl_crystal_size_max 0.67
_exptl_crystal_size_mid 0.13
_exptl_crystal_size_min 0.09
_refine_diff_density_max 0.33
_refine_diff_density_min -0.20
_refine_ls_extinction_coef 0.018(3)
_refine_ls_extinction_expression Fc^*^=kFc[1+0.001xFc^2^\l^3^/sin(2\q)]^-1/4^
_refine_ls_extinction_method SHELXL97
_refine_ls_goodness_of_fit_ref 1.005
_refine_ls_hydrogen_treatment constr
_refine_ls_matrix_type full
_refine_ls_number_parameters 272
_refine_ls_number_reflns 4169
_refine_ls_number_restraints 0
_refine_ls_restrained_S_all 1.005
_refine_ls_R_factor_all 0.043
_refine_ls_R_factor_gt 0.036
_refine_ls_shift/su_max 0.001
_refine_ls_shift/su_mean 0.000
_refine_ls_structure_factor_coef Fsqd
_refine_ls_weighting_details 'calc w=1/[\s^2^(Fo^2^)+(0.0729P)^2^+0.1883P] where P=(Fo^2^+2Fc^2^)/3'
_refine_ls_weighting_scheme calc
_refine_ls_wR_factor_gt 0.104
_refine_ls_wR_factor_ref 0.114
_reflns_number_gt 3551
_reflns_number_total 4169
_reflns_threshold_expression I>2\s(I)
_cod_data_source_file xu2211.cif
_cod_data_source_block I
_cod_database_code 2213063
_cod_database_fobs_code 2213063

loop_
_symmetry_equiv_pos_as_xyz
'x, y, z'
'-x, -y, -z'

loop_
_atom_site_type_symbol
_atom_site_label
_atom_site_fract_x
_atom_site_fract_y
_atom_site_fract_z
_atom_site_U_iso_or_equiv
_atom_site_adp_type
_atom_site_calc_flag
_atom_site_refinement_flags
_atom_site_occupancy
N N4 0.39790(13) 0.25452(8) 0.97579(7) 0.0216(2) Uani d . 1
N N6 0.28873(13) 0.12701(9) 0.69346(7) 0.0212(2) Uani d . 1
N N5 -0.11796(13) 0.01751(9) 0.64974(8) 0.0251(2) Uani d . 1
C C17 0.14992(15) 0.19566(10) 0.74000(8) 0.0200(2) Uani d . 1
N N3 0.76128(13) 0.24812(9) 1.08411(8) 0.0258(2) Uani d . 1
C C24 0.22756(15) -0.00285(10) 0.62140(8) 0.0204(2) Uani d . 1
C C19 0.02472(15) -0.05774(10) 0.60127(9) 0.0219(2) Uani d . 1
N N2 0.74104(13) 0.43784(9) 0.87316(7) 0.0226(2) Uani d . 1
C C6 0.58665(15) 0.18588(10) 1.09716(9) 0.0225(2) Uani d . 1
C C16 0.20312(15) 0.33834(10) 0.82220(9) 0.0227(2) Uani d . 1
H H16A 0.1203 0.3925 0.8003 0.027 Uiso calc R 1
H H16B 0.1719 0.3468 0.8968 0.027 Uiso calc R 1
C C9 0.57316(15) 0.37957(9) 0.88892(8) 0.0203(2) Uani d . 1
C C7 0.75068(15) 0.30933(11) 1.01903(9) 0.0240(2) Uani d . 1
H H7 0.8691 0.3540 1.0088 0.029 Uiso calc R 1
C C8 0.56805(15) 0.31157(10) 0.96285(8) 0.0203(2) Uani d . 1
C C1 0.40452(15) 0.19176(10) 1.04446(8) 0.0210(2) Uani d . 1
C C23 0.36941(16) -0.08291(11) 0.56766(9) 0.0244(2) Uani d . 1
H H23 0.5054 -0.0467 0.5795 0.029 Uiso calc R 1
C C10 0.68700(16) 0.48720(10) 0.79755(9) 0.0224(2) Uani d . 1
C C18 -0.05499(15) 0.14072(11) 0.71683(9) 0.0243(2) Uani d . 1
H H18 -0.1496 0.1961 0.7517 0.029 Uiso calc R 1
C C2 0.22606(16) 0.13072(11) 1.06332(9) 0.0252(2) Uani d . 1
H H2 0.1028 0.1357 1.0300 0.030 Uiso calc R 1
C C4 0.41328(18) 0.05562(11) 1.17952(9) 0.0286(3) Uani d . 1
H H4 0.4147 0.0073 1.2238 0.034 Uiso calc R 1
N N1 0.41054(13) 0.38966(8) 0.82894(7) 0.0206(2) Uani d . 1
C C15 0.48098(16) 0.45642(10) 0.76799(8) 0.0216(2) Uani d . 1
C C21 0.10841(18) -0.26839(11) 0.48009(10) 0.0314(3) Uani d . 1
H H21 0.0701 -0.3593 0.4331 0.038 Uiso calc R 1
C C5 0.58770(17) 0.11614(11) 1.16455(9) 0.0276(2) Uani d . 1
H H5 0.7093 0.1111 1.1996 0.033 Uiso calc R 1
C C22 0.30967(18) -0.21343(12) 0.49819(10) 0.0296(3) Uani d . 1
H H22 0.4051 -0.2673 0.4620 0.036 Uiso calc R 1
C C20 -0.03231(17) -0.19237(11) 0.52937(10) 0.0281(2) Uani d . 1
H H20 -0.1679 -0.2299 0.5153 0.034 Uiso calc R 1
C C14 0.38532(17) 0.49424(11) 0.69315(9) 0.0269(2) Uani d . 1
H H14 0.2462 0.4724 0.6736 0.032 Uiso calc R 1
C C12 0.70765(19) 0.59802(12) 0.67833(10) 0.0311(3) Uani d . 1
H H12 0.7835 0.6472 0.6464 0.037 Uiso calc R 1
C C11 0.80199(17) 0.56049(11) 0.75290(9) 0.0271(2) Uani d . 1
H H11A 0.9408 0.5838 0.7732 0.032 Uiso calc R 1
C C13 0.50214(19) 0.56507(12) 0.64862(9) 0.0312(3) Uani d . 1
H H13 0.4421 0.5921 0.5968 0.037 Uiso calc R 1
C C3 0.23177(17) 0.06459(11) 1.12962(9) 0.0280(2) Uani d . 1
H H3 0.1117 0.0241 1.1423 0.034 Uiso calc R 1

loop_
_atom_site_aniso_label
_atom_site_aniso_U_11
_atom_site_aniso_U_22
_atom_site_aniso_U_33
_atom_site_aniso_U_12
_atom_site_aniso_U_13
_atom_site_aniso_U_23
N4 0.0197(4) 0.0200(4) 0.0226(4) 0.0030(3) 0.0033(3) 0.0063(3)
N6 0.0188(4) 0.0229(4) 0.0217(4) 0.0020(3) 0.0009(3) 0.0094(3)
N5 0.0192(4) 0.0265(5) 0.0300(5) 0.0004(3) 0.0038(4) 0.0127(4)
C17 0.0181(5) 0.0218(5) 0.0214(5) 0.0020(4) 0.0023(4) 0.0107(4)
N3 0.0198(4) 0.0289(5) 0.0289(5) 0.0029(4) 0.0019(4) 0.0124(4)
C24 0.0194(5) 0.0229(5) 0.0199(5) 0.0018(4) 0.0010(4) 0.0104(4)
C19 0.0198(5) 0.0242(5) 0.0229(5) 0.0009(4) 0.0021(4) 0.0116(4)
N2 0.0204(4) 0.0211(4) 0.0241(4) 0.0022(3) 0.0039(3) 0.0075(3)
C6 0.0215(5) 0.0204(5) 0.0226(5) 0.0032(4) 0.0027(4) 0.0061(4)
C16 0.0166(5) 0.0231(5) 0.0255(5) 0.0035(4) 0.0024(4) 0.0071(4)
C9 0.0193(5) 0.0174(5) 0.0205(5) 0.0036(4) 0.0025(4) 0.0039(4)
C7 0.0189(5) 0.0254(5) 0.0268(5) 0.0022(4) 0.0027(4) 0.0102(4)
C8 0.0199(5) 0.0173(4) 0.0204(5) 0.0038(4) 0.0031(4) 0.0043(4)
C1 0.0211(5) 0.0182(5) 0.0206(5) 0.0031(4) 0.0029(4) 0.0048(4)
C23 0.0206(5) 0.0279(5) 0.0242(5) 0.0044(4) 0.0022(4) 0.0102(4)
C10 0.0232(5) 0.0184(5) 0.0211(5) 0.0033(4) 0.0040(4) 0.0036(4)
C18 0.0187(5) 0.0251(5) 0.0290(5) 0.0030(4) 0.0054(4) 0.0110(4)
C2 0.0215(5) 0.0252(5) 0.0267(5) 0.0022(4) 0.0028(4) 0.0088(4)
C4 0.0350(6) 0.0262(6) 0.0251(5) 0.0024(5) 0.0035(5) 0.0119(4)
N1 0.0193(4) 0.0183(4) 0.0215(4) 0.0018(3) 0.0012(3) 0.0061(3)
C15 0.0240(5) 0.0170(5) 0.0196(5) 0.0030(4) 0.0041(4) 0.0034(4)
C21 0.0348(6) 0.0223(5) 0.0301(6) 0.0019(4) -0.0001(5) 0.0050(4)
C5 0.0269(6) 0.0293(6) 0.0271(5) 0.0048(4) 0.0010(4) 0.0122(4)
C22 0.0297(6) 0.0287(6) 0.0271(5) 0.0095(4) 0.0032(5) 0.0072(4)
C20 0.0250(5) 0.0257(6) 0.0302(6) -0.0024(4) -0.0006(4) 0.0104(4)
C14 0.0298(6) 0.0254(5) 0.0227(5) 0.0055(4) 0.0007(4) 0.0070(4)
C12 0.0401(7) 0.0261(6) 0.0272(5) 0.0034(5) 0.0105(5) 0.0109(4)
C11 0.0278(5) 0.0240(5) 0.0267(5) 0.0007(4) 0.0075(4) 0.0082(4)
C13 0.0430(7) 0.0281(6) 0.0229(5) 0.0093(5) 0.0044(5) 0.0098(4)
C3 0.0262(5) 0.0264(5) 0.0281(5) -0.0018(4) 0.0054(4) 0.0092(4)

loop_
_atom_type_symbol
_atom_type_description
_atom_type_scat_dispersion_real
_atom_type_scat_dispersion_imag
_atom_type_scat_source
C C 0.0033 0.0016 'International Tables Vol C Tables 4.2.6.8 and 6.1.1.4'
H H 0.0000 0.0000 'International Tables Vol C Tables 4.2.6.8 and 6.1.1.4'
N N 0.0061 0.0033 'International Tables Vol C Tables 4.2.6.8 and 6.1.1.4'

loop_
_geom_angle_atom_site_label_1
_geom_angle_atom_site_label_2
_geom_angle_atom_site_label_3
_geom_angle
C8 N4 C1 116.78(9)
C17 N6 C24 116.32(9)
C18 N5 C19 116.09(9)
N6 C17 C18 122.34(9)
N6 C17 C16 120.15(9)
C18 C17 C16 117.51(9)
C7 N3 C6 116.68(9)
N6 C24 C23 119.46(9)
N6 C24 C19 121.05(10)
C23 C24 C19 119.49(10)
N5 C19 C20 119.16(10)
N5 C19 C24 121.25(9)
C20 C19 C24 119.59(10)
C9 N2 C10 105.03(9)
N3 C6 C5 119.66(10)
N3 C6 C1 120.76(10)
C5 C6 C1 119.57(10)
N1 C16 C17 113.20(8)
N1 C16 H16A 108.9
C17 C16 H16A 108.9
N1 C16 H16B 108.9
C17 C16 H16B 108.9
H16A C16 H16B 107.8
N2 C9 N1 112.92(10)
N2 C9 C8 121.95(9)
N1 C9 C8 125.13(9)
N3 C7 C8 122.61(10)
N3 C7 H7 118.7
C8 C7 H7 118.7
N4 C8 C7 121.75(10)
N4 C8 C9 119.94(9)
C7 C8 C9 118.31(9)
N4 C1 C2 119.40(10)
N4 C1 C6 121.35(10)
C2 C1 C6 119.25(10)
C22 C23 C24 119.64(10)
C22 C23 H23 120.2
C24 C23 H23 120.2
N2 C10 C11 130.23(10)
N2 C10 C15 109.90(9)
C11 C10 C15 119.85(10)
N5 C18 C17 122.91(10)
N5 C18 H18 118.5
C17 C18 H18 118.5
C3 C2 C1 119.79(10)
C3 C2 H2 120.1
C1 C2 H2 120.1
C5 C4 C3 120.43(11)
C5 C4 H4 119.8
C3 C4 H4 119.8
C9 N1 C15 106.40(9)
C9 N1 C16 129.85(9)
C15 N1 C16 123.70(9)
N1 C15 C14 131.89(10)
N1 C15 C10 105.72(9)
C14 C15 C10 122.37(10)
C20 C21 C22 120.76(10)
C20 C21 H21 119.6
C22 C21 H21 119.6
C4 C5 C6 119.96(11)
C4 C5 H5 120.0
C6 C5 H5 120.0
C23 C22 C21 120.75(11)
C23 C22 H22 119.6
C21 C22 H22 119.6
C21 C20 C19 119.76(10)
C21 C20 H20 120.1
C19 C20 H20 120.1
C13 C14 C15 116.89(11)
C13 C14 H14 121.6
C15 C14 H14 121.6
C11 C12 C13 121.47(11)
C11 C12 H12 119.3
C13 C12 H12 119.3
C12 C11 C10 117.96(11)
C12 C11 H11A 121.0
C10 C11 H11A 121.0
C14 C13 C12 121.44(11)
C14 C13 H13 119.3
C12 C13 H13 119.3
C2 C3 C4 120.95(11)
C2 C3 H3 119.5
C4 C3 H3 119.5

loop_
_geom_bond_atom_site_label_1
_geom_bond_atom_site_label_2
_geom_bond_distance
_geom_bond_publ_flag
N1 C9 1.3761(13) yes
N1 C15 1.3797(14) yes
N2 C9 1.3258(13) yes
N2 C10 1.3834(14) yes
N3 C7 1.3094(15) y
N3 C6 1.3703(14) y
N4 C1 1.3632(14) y
N4 C8 1.3179(13) y
N5 C18 1.3086(14) y
N5 C19 1.3708(14) y
N6 C17 1.3064(13) y
N6 C24 1.3776(13) y
C17 C18 1.4301(14) ?
C17 C16 1.5126(14) ?
C24 C23 1.4122(15) ?
C24 C19 1.4180(14) ?
C19 C20 1.4136(15) ?
C6 C5 1.4100(16) ?
C6 C1 1.4180(15) ?
C16 N1 1.4536(13) ?
C16 H16A 0.9900 ?
C16 H16B 0.9900 ?
C9 C8 1.4691(15) ?
C7 C8 1.4291(15) ?
C7 H7 0.9500 ?
C1 C2 1.4162(15) ?
C23 C22 1.3738(15) ?
C23 H23 0.9500 ?
C10 C11 1.3960(16) ?
C10 C15 1.4073(15) ?
C18 H18 0.9500 ?
C2 C3 1.3659(16) ?
C2 H2 0.9500 ?
C4 C5 1.3699(16) ?
C4 C3 1.4095(17) ?
C4 H4 0.9500 ?
C15 C14 1.3912(16) ?
C21 C20 1.3672(17) ?
C21 C22 1.4096(17) ?
C21 H21 0.9500 ?
C5 H5 0.9500 ?
C22 H22 0.9500 ?
C20 H20 0.9500 ?
C14 C13 1.3824(18) ?
C14 H14 0.9500 ?
C12 C11 1.3820(17) ?
C12 C13 1.4049(18) ?
C12 H12 0.9500 ?
C11 H11A 0.9500 ?
C13 H13 0.9500 ?
C3 H3 0.9500 ?

loop_
_geom_torsion_atom_site_label_1
_geom_torsion_atom_site_label_2
_geom_torsion_atom_site_label_3
_geom_torsion_atom_site_label_4
_geom_torsion
C24 N6 C17 C18 -0.91(15)
C24 N6 C17 C16 178.71(9)
C17 N6 C24 C23 179.73(9)
C17 N6 C24 C19 -0.95(15)
C18 N5 C19 C20 178.88(10)
C18 N5 C19 C24 -1.52(15)
N6 C24 C19 N5 2.27(16)
C23 C24 C19 N5 -178.41(10)
N6 C24 C19 C20 -178.13(10)
C23 C24 C19 C20 1.18(16)
C7 N3 C6 C5 178.91(10)
C7 N3 C6 C1 -1.66(15)
N6 C17 C16 N1 8.03(14)
C18 C17 C16 N1 -172.33(9)
C10 N2 C9 N1 -0.96(11)
C10 N2 C9 C8 178.64(9)
C6 N3 C7 C8 -0.49(16)
C1 N4 C8 C7 -0.74(15)
C1 N4 C8 C9 179.15(8)
N3 C7 C8 N4 1.80(16)
N3 C7 C8 C9 -178.09(9)
N2 C9 C8 N4 -179.75(9)
N1 C9 C8 N4 -0.20(15)
N2 C9 C8 C7 0.14(15)
N1 C9 C8 C7 179.69(9)
C8 N4 C1 C2 178.82(9)
C8 N4 C1 C6 -1.41(14)
N3 C6 C1 N4 2.73(16)
C5 C6 C1 N4 -177.84(9)
N3 C6 C1 C2 -177.51(9)
C5 C6 C1 C2 1.93(15)
N6 C24 C23 C22 178.15(10)
C19 C24 C23 C22 -1.18(16)
C9 N2 C10 C11 178.19(11)
C9 N2 C10 C15 -0.17(11)
C19 N5 C18 C17 -0.35(16)
N6 C17 C18 N5 1.67(17)
C16 C17 C18 N5 -177.96(10)
N4 C1 C2 C3 178.25(9)
C6 C1 C2 C3 -1.52(16)
N2 C9 N1 C15 1.72(11)
C8 C9 N1 C15 -177.87(9)
N2 C9 N1 C16 179.11(9)
C8 C9 N1 C16 -0.47(16)
C17 C16 N1 C9 -83.00(13)
C17 C16 N1 C15 94.00(11)
C9 N1 C15 C14 179.80(11)
C16 N1 C15 C14 2.21(17)
C9 N1 C15 C10 -1.68(10)
C16 N1 C15 C10 -179.28(9)
N2 C10 C15 N1 1.18(11)
C11 C10 C15 N1 -177.38(9)
N2 C10 C15 C14 179.87(9)
C11 C10 C15 C14 1.31(15)
C3 C4 C5 C6 -1.20(17)
N3 C6 C5 C4 178.87(10)
C1 C6 C5 C4 -0.57(16)
C24 C23 C22 C21 -0.09(18)
C20 C21 C22 C23 1.41(19)
C22 C21 C20 C19 -1.39(19)
N5 C19 C20 C21 179.71(11)
C24 C19 C20 C21 0.10(17)
N1 C15 C14 C13 177.94(10)
C10 C15 C14 C13 -0.36(15)
C13 C12 C11 C10 0.61(17)
N2 C10 C11 C12 -179.62(10)
C15 C10 C11 C12 -1.40(15)
C15 C14 C13 C12 -0.45(16)
C11 C12 C13 C14 0.33(18)
C1 C2 C3 C4 -0.24(17)
C5 C4 C3 C2 1.64(17)

loop_
_cod_related_entry_id
_cod_related_entry_database
_cod_related_entry_code
1 ChemSpider 21124910
